data_2108882
loop_
_publ_author_name
'Novelli, Giulia'
'McMonagle, Charles J.'
'Kleemiss, Florian'
'Probert, Michael'
'Puschmann, Horst'
'Grabowsky, Simon'
'Maynard-Casely, Helen E.'
'McIntyre, Garry J.'
'Parsons, Simon'

_publ_section_title
;
 Accurate H-atom parameters for the two polymorphs of
 <small>L</small>-histidine at 5, 105 and 295K
;
_journal_issue 5
_journal_name_full 'Acta Crystallographica Section B'
_journal_page_first
;
;
_journal_paper_doi 10.1107/S205252062100740X
_journal_volume 77
_journal_year 2021
_chemical_absolute_configuration syn
_chemical_formula_moiety 'C6 H9 N3 O2'
_chemical_formula_sum 'C6 H9 N3 O2'
_chemical_formula_weight 155.157
_space_group_crystal_system monoclinic
_space_group_IT_number 4
_space_group_name_Hall 'P 2yb'
_space_group_name_H-M_alt 'P 1 21 1'
_symmetry_Int_Tables_number 4
_audit_creation_date 2021-02-14
_audit_creation_method
;
Olex2 1.3
(compiled 2020.11.12 svn.r5f609507 for OlexSys, GUI svn.r6257)
;
_cell_angle_alpha 90
_cell_angle_beta 97.065(2)
_cell_angle_gamma 90
_cell_formula_units_Z 2
_cell_length_a 5.1651(2)
_cell_length_b 7.2324(2)
_cell_length_c 9.4957(3)
_cell_measurement_reflns_used 4301
_cell_measurement_temperature 5
_cell_measurement_theta_max 30.47
_cell_measurement_theta_min 3.55
_cell_volume 352.03(2)
_computing_cell_refinement 'SAINT V8.38A (?, 2016)'
_computing_data_reduction 'SAINT V8.38A (?, 2016)'
_computing_molecular_graphics 'Olex2 (Dolomanov et al., 2009)'
_computing_publication_material 'Olex2 (Dolomanov et al., 2009)'
_computing_structure_refinement 'ShelXL (Sheldrick, 2015)'
_computing_structure_solution 'ShelXT (Sheldrick, 2015)'
_diffrn_ambient_temperature 5
_diffrn_measured_fraction_theta_full 0.9971
_diffrn_measured_fraction_theta_max 0.9931
_diffrn_measurement_device 'XIPHOS four-circle diffractometer'
_diffrn_measurement_device_type 'Bruker APEX-II CCD'
_diffrn_measurement_method '\f scans'
_diffrn_radiation_collimation focused
_diffrn_radiation_monochromator 'multilayer optics'
_diffrn_radiation_probe x-ray
_diffrn_radiation_type 'Mo K\a'
_diffrn_radiation_wavelength 0.71073
_diffrn_reflns_av_R_equivalents 0.0254
_diffrn_reflns_av_unetI/netI 0.0197
_diffrn_reflns_Laue_measured_fraction_full 0.9971
_diffrn_reflns_Laue_measured_fraction_max 0.9931
_diffrn_reflns_limit_h_max 7
_diffrn_reflns_limit_h_min -7
_diffrn_reflns_limit_k_max 10
_diffrn_reflns_limit_k_min -10
_diffrn_reflns_limit_l_max 13
_diffrn_reflns_limit_l_min -13
_diffrn_reflns_number 11118
_diffrn_reflns_point_group_measured_fraction_full 0.9977
_diffrn_reflns_point_group_measured_fraction_max 0.9912
_diffrn_reflns_theta_full 25.2417
_diffrn_reflns_theta_max 30.52
_diffrn_reflns_theta_min 3.55
_diffrn_source 'rotating anode'
_diffrn_source_target Mo
_diffrn_source_type 'Bruker TXS with Helios Optics'
_exptl_absorpt_coefficient_mu 0.113
_exptl_absorpt_correction_T_max 0.7461
_exptl_absorpt_correction_T_min 0.6867
_exptl_absorpt_correction_type multi-scan
_exptl_absorpt_process_details
;
 SADABS 2016/2: Krause, L., Herbst-Irmer, R., Sheldrick G.M. & Stalke D.,
 J. Appl. Cryst. 48 (2015) 3-10
;
_exptl_crystal_colour colourless
_exptl_crystal_density_diffrn 1.464
_exptl_crystal_description plate
_exptl_crystal_F_000 164.036
_exptl_crystal_size_max 0.2
_exptl_crystal_size_mid 0.2
_exptl_crystal_size_min 0.1
_refine_diff_density_max 0.1200
_refine_diff_density_min -0.0987
_refine_diff_density_rms 0.0307
_refine_ls_abs_structure_details 'Flack, H. D. (1983). Acta Cryst. A39, 876-881.'
_refine_ls_abs_structure_Flack 0.4(9)
_refine_ls_d_res_high 0.6997
_refine_ls_d_res_low 5.7374
_refine_ls_goodness_of_fit_ref 1.2760
_refine_ls_hydrogen_treatment refall
_refine_ls_matrix_type full
_refine_ls_number_constraints 0
_refine_ls_number_parameters 181
_refine_ls_number_reflns 2138
_refine_ls_number_restraints 100
_refine_ls_restrained_S_all 1.2449
_refine_ls_R_factor_all 0.0178
_refine_ls_R_factor_gt 0.0167
_refine_ls_shift/su_max 0.0005
_refine_ls_shift/su_mean 0.0000
_refine_ls_structure_factor_coef Fsqd
_refine_ls_weighting_details 'w=1/[\s^2^(Fo^2^)+(0.0081P)^2^] where P=(Fo^2^+2Fc^2^)/3'
_refine_ls_weighting_scheme calc
_refine_ls_wR_factor_gt 0.0284
_refine_ls_wR_factor_ref 0.0286
_reflns_Friedel_coverage 0.989
_reflns_limit_h_max 7
_reflns_limit_h_min -7
_reflns_limit_k_max 10
_reflns_limit_k_min -10
_reflns_limit_l_max 13
_reflns_limit_l_min -13
_reflns_number_gt 2087
_reflns_number_total 2138
_reflns_threshold_expression I>=2u(I)
_cod_data_source_file um5050sup1.cif
_cod_data_source_block HMTX18
_cod_original_sg_symbol_Hall ' P 2yb'
_cod_database_code 2108882
_shelx_shelxl_version_number 2017/1
_olex2_refinement_description
;
1. Rigid body (RIGU) restrains
 H5, H3, H6, C4, N2, C5, N3, C6
 with sigma for 1-2 distances of 0.003 and sigma for 1-3 distances of 0.003
 H1A, H1B, H1C, N1
 with sigma for 1-2 distances of 0.003 and sigma for 1-3 distances of 0.003
 H3A, C3, H3B, C2, H2
 with sigma for 1-2 distances of 0.003 and sigma for 1-3 distances of 0.003
;
_olex2_submission_special_instructions 'No special instructions were received'

loop_
_space_group_symop_id
_space_group_symop_operation_xyz
1 x,y,z
2 -x,y+1/2,-z

loop_
_atom_site_label
_atom_site_type_symbol
_atom_site_fract_x
_atom_site_fract_y
_atom_site_fract_z
_atom_site_U_iso_or_equiv
_atom_site_adp_type
_atom_site_occupancy
_atom_site_refinement_flags_posn
_atom_site_refinement_flags_adp
O2 O 0.31533(7) 0.45284(5) 1.01583(3) 0.00805(8) Uani 1.000000 . .
O1 O 0.74155(7) 0.44673(6) 1.09914(3) 0.00847(8) Uani 1.000000 . .
N1 N 0.87626(10) 0.63462(6) 0.87300(4) 0.00670(9) Uani 1.000000 . U
H1A H 0.9395(16) 0.6386(12) 0.7759(8) 0.0180(19) Uani 1.000000 . U
H1B H 1.0107(16) 0.5691(12) 0.9411(8) 0.016(2) Uani 1.000000 . U
H1C H 0.8493(17) 0.7655(12) 0.9094(9) 0.019(2) Uani 1.000000 . U
N3 N 0.72055(9) 0.44327(7) 0.38766(4) 0.00739(9) Uani 1.000000 . U
H3 H 0.6885(14) 0.4347(13) 0.2818(7) 0.0134(19) Uani 1.000000 . U
N2 N 0.92189(9) 0.51432(6) 0.60095(4) 0.00714(10) Uani 1.000000 . U
C1 C 0.55412(11) 0.47508(7) 1.00470(5) 0.00581(10) Uani 1.000000 . .
C4 C 0.69853(11) 0.41306(7) 0.61655(5) 0.00627(11) Uani 1.000000 . U
C6 C 0.57237(11) 0.36816(8) 0.48466(5) 0.00733(11) Uani 1.000000 . U
H6 H 0.3961(15) 0.2918(12) 0.4530(7) 0.022(2) Uani 1.000000 . U
C2 C 0.62067(10) 0.53564(7) 0.85771(5) 0.00583(10) Uani 1.000000 . U
H2 H 0.4708(13) 0.6313(10) 0.8108(6) 0.0117(17) Uani 1.000000 . U
C5 C 0.92631(11) 0.52932(8) 0.46208(5) 0.00783(11) Uani 1.000000 . U
H5 H 1.0721(15) 0.6038(11) 0.4133(7) 0.026(2) Uani 1.000000 . U
C3 C 0.62991(12) 0.36483(7) 0.76129(5) 0.00731(11) Uani 1.000000 . U
H3A H 0.7703(15) 0.2692(11) 0.8163(8) 0.0230(19) Uani 1.000000 . U
H3B H 0.4355(15) 0.3026(11) 0.7513(7) 0.0201(18) Uani 1.000000 . U

loop_
_atom_site_aniso_label
_atom_site_aniso_U_11
_atom_site_aniso_U_22
_atom_site_aniso_U_33
_atom_site_aniso_U_12
_atom_site_aniso_U_13
_atom_site_aniso_U_23
O2 0.00614(19) 0.00906(18) 0.00920(14) -0.00018(17) 0.00196(13) 0.00264(14)
O1 0.0071(2) 0.01195(18) 0.00635(14) -0.00011(18) 0.00069(12) 0.00161(14)
N1 0.0071(2) 0.0060(2) 0.00698(18) -0.00118(19) 0.00082(17) -0.00020(16)
H1A 0.022(5) 0.021(5) 0.012(2) 0.006(3) 0.0058(14) 0.0043(16)
H1B 0.015(4) 0.016(4) 0.015(3) 0.001(2) -0.0047(18) 0.0038(18)
H1C 0.022(5) 0.012(3) 0.023(4) 0.0021(17) 0.005(3) -0.0029(15)
N3 0.0087(2) 0.0079(2) 0.00553(16) -0.00014(19) 0.00092(14) -0.00005(16)
H3 0.016(4) 0.015(5) 0.009(2) -0.002(3) 0.0011(12) -0.0015(13)
N2 0.0070(2) 0.0078(2) 0.00656(17) -0.00197(18) 0.00065(15) -0.00049(15)
C1 0.0063(3) 0.0053(3) 0.00605(18) 0.0003(2) 0.00129(17) 0.00000(17)
C4 0.0073(3) 0.0064(3) 0.00533(19) -0.0005(2) 0.00162(17) 0.00000(16)
C6 0.0079(3) 0.0076(3) 0.0063(2) -0.0012(2) 0.00037(18) -0.00089(18)
H6 0.017(3) 0.027(5) 0.021(4) -0.0114(19) -0.0002(19) -0.001(3)
C2 0.0060(3) 0.0064(2) 0.00523(19) 0.0002(2) 0.00109(17) 0.00051(18)
H2 0.010(4) 0.002(3) 0.022(4) -0.0009(17) -0.002(2) 0.004(2)
C5 0.0082(3) 0.0081(2) 0.0075(2) -0.0008(2) 0.00207(18) 0.00025(18)
H5 0.028(4) 0.034(6) 0.018(4) -0.016(2) 0.0074(18) 0.004(2)
C3 0.0096(3) 0.0061(2) 0.0064(2) -0.0014(2) 0.00139(18) -0.00036(17)
H3A 0.028(4) 0.014(4) 0.025(4) 0.0066(18) -0.005(2) 0.001(2)
H3B 0.016(3) 0.020(4) 0.024(4) -0.0069(15) 0.0021(17) -0.002(3)

loop_
_atom_type_symbol
_atom_type_scat_dispersion_real
_atom_type_scat_dispersion_imag
_atom_type_scat_source
_atom_type_scat_dispersion_source
H 0.00000 0.00000 'NoSpherA2: Chem.Sci. 2021, DOI:10.1039/D0SC05526C' custom
C 0.00210 0.00160 'NoSpherA2: Chem.Sci. 2021, DOI:10.1039/D0SC05526C' custom
O 0.00790 0.00610 'NoSpherA2: Chem.Sci. 2021, DOI:10.1039/D0SC05526C' custom
N 0.00410 0.00330 'NoSpherA2: Chem.Sci. 2021, DOI:10.1039/D0SC05526C' custom

loop_
_geom_angle_atom_site_label_1
_geom_angle_atom_site_label_2
_geom_angle_atom_site_label_3
_geom_angle
_geom_angle_site_symmetry_1
_geom_angle_site_symmetry_3
_geom_angle_publ_flag
H1B N1 H1A 108.8(6) . . ?
H1C N1 H1A 110.6(7) . . ?
H1C N1 H1B 109.3(6) . . ?
C2 N1 H1A 107.7(5) . . ?
C2 N1 H1B 111.6(5) . . ?
C2 N1 H1C 108.7(5) . . ?
C6 N3 H3 127.6(4) . . ?
C5 N3 H3 125.1(4) . . ?
C5 N3 C6 107.28(4) . . ?
C5 N2 C4 105.37(4) . . ?
O1 C1 O2 126.63(5) . . ?
C2 C1 O2 116.20(4) . . ?
C2 C1 O1 117.12(5) . . ?
C6 C4 N2 109.48(4) . . ?
C3 C4 N2 120.82(4) . . ?
C3 C4 C6 129.69(5) . . ?
C4 C6 N3 105.96(5) . . ?
H6 C6 N3 122.4(4) . . ?
H6 C6 C4 131.6(4) . . ?
C1 C2 N1 109.95(4) . . ?
H2 C2 N1 108.1(4) . . ?
H2 C2 C1 108.9(4) . . ?
C3 C2 N1 110.51(4) . . ?
C3 C2 C1 109.67(4) . . ?
C3 C2 H2 109.7(3) . . ?
N2 C5 N3 111.91(5) . . ?
H5 C5 N3 123.5(4) . . ?
H5 C5 N2 124.6(4) . . ?
C2 C3 C4 112.66(4) . . ?
H3A C3 C4 111.6(4) . . ?
H3A C3 C2 107.0(4) . . ?
H3B C3 C4 109.5(4) . . ?
H3B C3 C2 106.6(4) . . ?
H3B C3 H3A 109.3(6) . . ?

loop_
_geom_bond_atom_site_label_1
_geom_bond_atom_site_label_2
_geom_bond_distance
_geom_bond_site_symmetry_2
_geom_bond_publ_flag
O2 C1 1.2611(6) . ?
O1 C1 1.2530(6) . ?
N1 H1A 1.016(7) . ?
N1 H1B 1.007(8) . ?
N1 H1C 1.023(9) . ?
N1 C2 1.4930(7) . ?
N3 H3 1.000(6) . ?
N3 C6 1.3794(7) . ?
N3 C5 1.3533(7) . ?
N2 C4 1.3897(7) . ?
N2 C5 1.3261(6) . ?
C1 C2 1.5415(7) . ?
C4 C6 1.3776(6) . ?
C4 C3 1.5020(7) . ?
C6 H6 1.076(7) . ?
C2 H2 1.091(7) . ?
C2 C3 1.5419(7) . ?
C5 H5 1.076(7) . ?
C3 H3A 1.088(7) . ?
C3 H3B 1.094(8) . ?

loop_
_geom_torsion_atom_site_label_1
_geom_torsion_atom_site_label_2
_geom_torsion_atom_site_label_3
_geom_torsion_atom_site_label_4
_geom_torsion
_geom_torsion_site_symmetry_1
_geom_torsion_site_symmetry_2
_geom_torsion_site_symmetry_3
_geom_torsion_site_symmetry_4
_geom_torsion_publ_flag
C5 N2 C4 C3 178.91(5) . . . . ?
C6 N3 C5 N2 0.25(7) . . . . ?
O1 C1 C2 C3 94.30(6) . . . . ?
N1 C2 C3 C4 -57.64(6) . . . . ?
C2 C3 C4 C6 -127.97(6) . . . . ?
H1A N1 C2 C1 163.5(5) . . . . ?
H1B N1 C2 C1 44.1(5) . . . . ?
H1C N1 C2 C1 -76.5(5) . . . . ?
C4 N2 C5 H5 178.1(5) . . . . ?
H3 N3 C5 H5 3.3(8) . . . . ?
H3 N3 C6 H6 -1.6(8) . . . . ?
C5 N2 C4 C6 0.24(6) . . . . ?
C5 N3 C6 C4 -0.09(7) . . . . ?
O2 C1 C2 N1 155.03(4) . . . . ?
C1 C2 C3 C4 -179.00(5) . . . . ?
N2 C4 C6 N3 -0.09(6) . . . . ?
H1A N1 C2 C3 42.3(5) . . . . ?
H1B N1 C2 C3 -77.1(5) . . . . ?
H1C N1 C2 C3 162.3(5) . . . . ?
C6 N3 C5 H5 -178.2(5) . . . . ?
C5 N3 C6 H6 179.9(5) . . . . ?
O1 C1 C2 H2 -145.6(4) . . . . ?
C4 N2 C5 N3 -0.31(6) . . . . ?
O1 C1 C2 N1 -27.41(6) . . . . ?
O2 C1 C2 C3 -83.27(6) . . . . ?
C2 C3 C4 N2 53.66(7) . . . . ?
C3 C4 C6 N3 -178.61(5) . . . . ?
H1A N1 C2 H2 -77.8(6) . . . . ?
H1B N1 C2 H2 162.8(6) . . . . ?
H1C N1 C2 H2 42.2(6) . . . . ?
H3 N3 C5 N2 -178.3(6) . . . . ?
H3 N3 C6 C4 178.4(6) . . . . ?
O2 C1 C2 H2 36.8(4) . . . . ?
N1 C2 C3 H3A 65.4(4) . . . . ?
C1 C2 C3 H3B 60.9(4) . . . . ?
H2 C2 C3 H3B -58.7(5) . . . . ?
H3B C3 C4 N2 172.1(4) . . . . ?
C3 C4 C6 H6 1.4(6) . . . . ?
N1 C2 C3 H3B -177.8(4) . . . . ?
H2 C2 C3 C4 61.4(4) . . . . ?
H3A C3 C4 N2 -66.7(4) . . . . ?
H3B C3 C4 C6 -9.5(4) . . . . ?
C1 C2 C3 H3A -56.0(4) . . . . ?
H2 C2 C3 H3A -175.6(6) . . . . ?
H3A C3 C4 C6 111.7(5) . . . . ?
N2 C4 C6 H6 179.9(6) . . . . ?

loop_
_restr_rigu_atom_site_label_1
_restr_rigu_atom_site_label_2
_restr_rigu_target_weight_param
_restr_rigu_u13_diff
_restr_rigu_u23_diff
_restr_rigu_u33_diff
N1 H1A 0.003000 -0.001293 -0.000172 -0.003608
N1 H1B 0.003000 -0.001769 0.000098 -0.000639
N1 H1C 0.003000 -0.002430 0.000087 -0.003846
H1A H1B 0.003000 0.007131 0.006054 -0.000029
H1A H1C 0.003000 -0.005216 0.009683 0.000588
H1B H1C 0.003000 -0.003246 -0.011612 0.000248
N3 H3 0.003000 0.000771 0.000970 -0.003248
N3 N2 0.003000 0.000184 0.001843 0.000107
N3 C4 0.003000 -0.000507 -0.000847 0.000529
N3 C6 0.003000 -0.000247 -0.001240 -0.000499
N3 H6 0.003000 -0.000235 -0.006696 -0.004767
N3 C5 0.003000 0.000193 0.001791 -0.000502
N3 H5 0.003000 -0.002802 0.007178 -0.006640
H3 C6 0.003000 0.000009 -0.001852 0.003477
H3 C5 0.003000 0.001370 0.001732 0.001532
N2 C4 0.003000 0.000046 0.001413 -0.000608
N2 C6 0.003000 0.000297 -0.000853 -0.000600
N2 C5 0.003000 0.000397 -0.001253 -0.000431
N2 H5 0.003000 -0.001649 -0.004603 -0.003786
C4 C6 0.003000 -0.000221 0.001236 0.000378
C4 H6 0.003000 -0.001670 0.005741 -0.005472
C4 C5 0.003000 0.000226 -0.000617 -0.001093
C6 H6 0.003000 -0.000551 0.001055 -0.002873
C6 C5 0.003000 0.000304 0.001832 0.000029
C2 H2 0.003000 -0.001564 -0.004105 0.000087
C2 C3 0.003000 -0.001108 0.001074 0.000322
C2 H3A 0.003000 -0.000264 0.006141 -0.007218
C2 H3B 0.003000 -0.004606 0.004074 -0.008116
H2 C3 0.003000 -0.002314 -0.009946 0.000202
C5 H5 0.003000 -0.003156 0.001597 -0.002702
C3 H3A 0.003000 0.001566 -0.002719 -0.003533
C3 H3B 0.003000 0.000619 -0.000638 -0.003409
H3A H3B 0.003000 0.010181 0.014010 0.004355

_cod_database_fobs_code 2108882
